data_4507373
loop_
_publ_author_name
'Chen, Yong-Qiang'
'Li, Guo-Rong'
'Qu, Yang-Kun'
'Zhang, Ying-Hui'
'He, Kun-Huan'
'Gao, Qiang'
'Bu, Xian-He'

_publ_section_title
;
 Water-Insoluble Heterometal-Oxide-Based Photocatalysts Effective for the
 Photo-Decomposition of Methyl Orange
;
_journal_issue 2
_journal_name_full 'Crystal Growth &amp; Design'
_journal_page_first 901
_journal_paper_doi 10.1021/cg3016244
_journal_volume 13
_journal_year 2013
_chemical_formula_sum 'C40 H28 Mo4 N8 Ni O13'
_chemical_formula_weight 1271.17
_chemical_name_systematic
; 
 ? 
;
_space_group_IT_number 2
_symmetry_cell_setting triclinic
_symmetry_space_group_name_Hall '-P 1'
_symmetry_space_group_name_H-M 'P -1'
_atom_sites_solution_hydrogens geom
_atom_sites_solution_primary direct
_atom_sites_solution_secondary difmap
_audit_creation_method SHELXL-97
_cell_angle_alpha 79.16(3)
_cell_angle_beta 84.09(3)
_cell_angle_gamma 78.23(3)
_cell_formula_units_Z 1
_cell_length_a 8.1234(16)
_cell_length_b 8.9511(18)
_cell_length_c 14.020(3)
_cell_measurement_temperature 293(2)
_cell_measurement_theta_max 25.00
_cell_measurement_theta_min 2.99
_cell_volume 978.0(4)
_computing_cell_refinement SMART
_computing_data_collection 'CrystalClear (Rigaku/MSC Inc., 2005)'
_computing_data_reduction 'CrystalClear (Rigaku/MSC Inc., 2005)'
_computing_molecular_graphics 'SHELXTL (Bruker, 1998)'
_computing_publication_material SHELXTL
_computing_structure_refinement 'SHELXL-97 (Sheldrick, 1997)'
_computing_structure_solution 'SHELXS-97 (Sheldrick, 1990)'
_diffrn_ambient_temperature 293(2)
_diffrn_measured_fraction_theta_full 0.990
_diffrn_measured_fraction_theta_max 0.990
_diffrn_measurement_device_type scx-mini
_diffrn_measurement_method '\w scan'
_diffrn_radiation_monochromator graphite
_diffrn_radiation_source 'fine-focus sealed tube'
_diffrn_radiation_type MoK\a
_diffrn_radiation_wavelength 0.71073
_diffrn_reflns_av_R_equivalents 0.1440
_diffrn_reflns_av_sigmaI/netI 0.1691
_diffrn_reflns_limit_h_max 9
_diffrn_reflns_limit_h_min -9
_diffrn_reflns_limit_k_max 10
_diffrn_reflns_limit_k_min -10
_diffrn_reflns_limit_l_max 16
_diffrn_reflns_limit_l_min -16
_diffrn_reflns_number 8042
_diffrn_reflns_theta_full 25.00
_diffrn_reflns_theta_max 25.00
_diffrn_reflns_theta_min 2.99
_exptl_absorpt_coefficient_mu 1.802
_exptl_absorpt_correction_T_max 0.736
_exptl_absorpt_correction_T_min 0.644
_exptl_absorpt_correction_type multi-scan
_exptl_absorpt_process_details 'SADABS (Bruker, 1998)'
_exptl_crystal_colour GREEN
_exptl_crystal_density_diffrn 2.158
_exptl_crystal_density_method 'not measured'
_exptl_crystal_description Block
_exptl_crystal_F_000 624
_exptl_crystal_size_max 0.25
_exptl_crystal_size_mid 0.22
_exptl_crystal_size_min 0.17
_refine_diff_density_max 1.471
_refine_diff_density_min -1.132
_refine_diff_density_rms 0.248
_refine_ls_extinction_method none
_refine_ls_goodness_of_fit_ref 1.070
_refine_ls_hydrogen_treatment constr
_refine_ls_matrix_type full
_refine_ls_number_parameters 311
_refine_ls_number_reflns 3413
_refine_ls_number_restraints 30
_refine_ls_restrained_S_all 1.068
_refine_ls_R_factor_all 0.1596
_refine_ls_R_factor_gt 0.1131
_refine_ls_shift/su_max 0.000
_refine_ls_shift/su_mean 0.000
_refine_ls_structure_factor_coef Fsqd
_refine_ls_weighting_details 'calc w=1/[\s^2^(Fo^2^)+(0.1350P)^2^+0.0000P] where P=(Fo^2^+2Fc^2^)/3'
_refine_ls_weighting_scheme calc
_refine_ls_wR_factor_gt 0.2664
_refine_ls_wR_factor_ref 0.2963
_reflns_number_gt 2156
_reflns_number_total 3413
_reflns_threshold_expression >2sigma(I)
_cod_data_source_file cg3016244_si_002.cif
_cod_data_source_block 2
_cod_depositor_comments
;
The following automatic conversions were performed:

'_symmetry_cell_setting' value 'Triclinic' changed to 'triclinic'
according to /home/saulius/struct/CIF-dictionaries/cif_core.dic
dictionary named 'cif_core.dic' version 2.4.2 from
2011-04-26.

'_exptl_absorpt_correction_type' value 'Multi-Scan'
changed to 'multi-scan' according to
/home/saulius/struct/CIF-dictionaries/cif_core.dic dictionary named
'cif_core.dic' version 2.4.2 from 2011-04-26.

Automatic conversion script
Id: cif_fix_values 1891 2012-01-12 08:04:46Z andrius 
;
_cod_original_cell_volume 978.0(3)
_cod_database_code 4507373

loop_
_symmetry_equiv_pos_as_xyz
'x, y, z'
'-x, -y, -z'

loop_
_atom_site_label
_atom_site_type_symbol
_atom_site_fract_x
_atom_site_fract_y
_atom_site_fract_z
_atom_site_U_iso_or_equiv
_atom_site_adp_type
_atom_site_occupancy
_atom_site_symmetry_multiplicity
_atom_site_calc_flag
_atom_site_refinement_flags
_atom_site_disorder_group
Mo1 Mo 0.30568(15) 0.63164(16) 0.04439(9) 0.0455(5) Uani 1 1 d . .
Mo2 Mo 0.1523(7) 0.3177(6) -0.0717(2) 0.0421(10) Uani 0.777(14) 1 d P 1
Mo2' Mo 0.0995(18) 0.3618(16) -0.0582(9) 0.0421(10) Uani 0.223(14) 1 d P 2
Ni1 Ni 0.5000 1.0000 0.0000 0.0512(8) Uani 1 2 d S .
O1 O 0.3822(11) 0.7958(13) 0.0344(7) 0.050(3) Uani 1 1 d . .
O2 O 0.309(3) 0.554(2) 0.1638(18) 0.051(4) Uani 0.777(14) 1 d PU 1
O2' O 0.326(10) 0.594(8) 0.169(7) 0.051(4) Uani 0.223(14) 1 d PU 2
O3 O 0.5000 0.5000 0.0000 0.047(3) Uani 1 2 d S .
O4 O 0.0640(11) 0.7267(14) 0.0555(7) 0.058(3) Uani 1 1 d . .
O5 O 0.1872(15) 0.4603(13) 0.0033(9) 0.072(3) Uani 1 1 d U .
O6 O 0.2832(13) 0.1517(15) -0.0373(7) 0.070(4) Uani 1 1 d . .
N1 N 0.4366(15) 1.0258(16) 0.1411(9) 0.050(3) Uani 1 1 d . .
N2 N 0.2481(14) 0.7534(15) 0.8759(8) 0.044(3) Uani 1 1 d . .
N3 N -0.4128(17) 1.6539(16) 0.5159(14) 0.068(4) Uani 1 1 d . .
N4 N 0.2482(18) 1.0034(18) 0.5103(11) 0.076(4) Uani 1 1 d . .
C1 C 0.3612(19) 1.1687(19) 0.1622(11) 0.052(4) Uani 1 1 d . .
H1A H 0.3619 1.2533 0.1122 0.063 Uiso 1 1 calc R .
C2 C 0.286(2) 1.1972(19) 0.2487(10) 0.051(4) Uani 1 1 d . .
H2A H 0.2328 1.2972 0.2554 0.061 Uiso 1 1 calc R .
C3 C 0.2890(17) 1.0807(17) 0.3259(10) 0.044(4) Uani 1 1 d . .
C4 C 0.366(2) 0.930(2) 0.3087(12) 0.060(4) Uani 1 1 d . .
H4A H 0.3700 0.8452 0.3588 0.072 Uiso 1 1 calc R .
C5 C 0.4366(18) 0.911(2) 0.2159(13) 0.060(4) Uani 1 1 d . .
H5A H 0.4863 0.8113 0.2059 0.072 Uiso 1 1 calc R .
C6 C 0.201(2) 1.106(2) 0.4226(10) 0.056(4) Uani 1 1 d . .
C7 C 0.0768(15) 1.2305(14) 0.4244(9) 0.030(3) Uani 1 1 d . .
H7A H 0.0497 1.2980 0.3668 0.036 Uiso 1 1 calc R .
C8 C -0.0107(19) 1.2594(18) 0.5098(10) 0.045(4) Uani 1 1 d . .
C9 C 0.0299(15) 1.1640(14) 0.5936(9) 0.031(3) Uani 1 1 d . .
H9A H -0.0300 1.1856 0.6512 0.038 Uiso 1 1 calc R .
C10 C 0.1507(18) 1.0418(19) 0.5971(9) 0.047(4) Uani 1 1 d . .
C11 C 0.1868(17) 0.9381(16) 0.6940(10) 0.044(4) Uani 1 1 d . .
C12 C 0.123(2) 0.9910(18) 0.7775(10) 0.052(4) Uani 1 1 d . .
H12A H 0.0545 1.0883 0.7742 0.062 Uiso 1 1 calc R .
C13 C 0.160(2) 0.9010(18) 0.8682(12) 0.060(5) Uani 1 1 d . .
H13A H 0.1232 0.9428 0.9243 0.072 Uiso 1 1 calc R .
C14 C 0.3101(18) 0.7006(18) 0.7950(10) 0.047(4) Uani 1 1 d . .
H14A H 0.3754 0.6016 0.7998 0.056 Uiso 1 1 calc R .
C15 C 0.2814(19) 0.7873(17) 0.7033(11) 0.051(4) Uani 1 1 d . .
H15A H 0.3249 0.7454 0.6480 0.061 Uiso 1 1 calc R .
C16 C -0.1478(18) 1.3966(17) 0.5111(11) 0.047(4) Uani 1 1 d . .
C17 C -0.201(2) 1.4983(17) 0.4247(12) 0.057(4) Uani 1 1 d . .
H17A H -0.1502 1.4828 0.3640 0.068 Uiso 1 1 calc R .
C18 C -0.334(2) 1.623(2) 0.4343(15) 0.067(5) Uani 1 1 d . .
H18A H -0.3685 1.6886 0.3775 0.080 Uiso 1 1 calc R .
C19 C -0.370(2) 1.552(2) 0.5947(15) 0.068(5) Uani 1 1 d . .
H19A H -0.4348 1.5627 0.6525 0.081 Uiso 1 1 calc R .
C20 C -0.235(2) 1.433(2) 0.5963(11) 0.056(4) Uani 1 1 d . .
H20A H -0.2015 1.3752 0.6558 0.067 Uiso 1 1 calc R .
O7 O 0.173(3) 0.399(3) -0.188(2) 0.081(6) Uani 0.777(14) 1 d PU 1
O7' O 0.207(13) 0.363(11) -0.198(8) 0.081(6) Uani 0.223(14) 1 d PU 2

loop_
_atom_site_aniso_label
_atom_site_aniso_U_11
_atom_site_aniso_U_22
_atom_site_aniso_U_33
_atom_site_aniso_U_23
_atom_site_aniso_U_13
_atom_site_aniso_U_12
Mo1 0.0372(8) 0.0648(10) 0.0351(8) -0.0029(7) -0.0039(5) -0.0153(7)
Mo2 0.044(2) 0.0493(19) 0.0364(12) -0.0067(11) -0.0031(12) -0.0172(16)
Mo2' 0.044(2) 0.0493(19) 0.0364(12) -0.0067(11) -0.0031(12) -0.0172(16)
Ni1 0.0415(16) 0.077(2) 0.0370(16) -0.0066(15) -0.0046(12) -0.0169(15)
O1 0.029(5) 0.084(7) 0.041(6) -0.019(6) -0.005(4) -0.010(5)
O2 0.048(6) 0.057(8) 0.049(6) -0.008(6) -0.003(5) -0.010(6)
O2' 0.048(6) 0.057(8) 0.049(6) -0.008(6) -0.003(5) -0.010(6)
O3 0.047(8) 0.055(9) 0.037(8) -0.006(7) 0.005(6) -0.013(7)
O4 0.020(5) 0.089(8) 0.059(7) -0.020(6) 0.004(5) 0.006(5)
O5 0.068(6) 0.072(7) 0.080(7) 0.012(6) -0.028(5) -0.035(5)
O6 0.050(7) 0.123(11) 0.037(7) -0.009(7) -0.010(5) -0.018(7)
N1 0.047(8) 0.067(9) 0.046(8) -0.009(7) -0.006(6) -0.030(7)
N2 0.045(7) 0.067(8) 0.031(7) -0.017(6) 0.003(5) -0.031(6)
N3 0.050(9) 0.053(9) 0.102(13) -0.026(9) -0.013(9) 0.004(7)
N4 0.069(10) 0.089(12) 0.067(11) -0.014(9) 0.000(8) -0.007(9)
C1 0.059(10) 0.064(11) 0.040(9) -0.003(8) -0.011(7) -0.028(9)
C2 0.072(11) 0.053(9) 0.029(8) 0.013(7) -0.004(7) -0.032(8)
C3 0.030(7) 0.060(10) 0.039(9) -0.008(8) 0.000(6) -0.001(7)
C4 0.060(10) 0.079(12) 0.037(9) -0.005(9) -0.004(8) -0.009(9)
C5 0.036(9) 0.080(12) 0.058(11) -0.006(10) 0.002(7) -0.003(8)
C6 0.059(10) 0.088(12) 0.021(8) 0.008(8) -0.013(7) -0.022(10)
C7 0.032(7) 0.023(6) 0.030(8) 0.004(5) -0.004(5) -0.001(5)
C8 0.061(10) 0.060(10) 0.020(7) -0.012(7) -0.001(7) -0.021(8)
C9 0.025(6) 0.029(7) 0.031(7) 0.002(6) -0.003(5) 0.009(5)
C10 0.053(9) 0.073(11) 0.016(7) 0.002(7) 0.000(6) -0.029(9)
C11 0.039(8) 0.046(9) 0.043(9) 0.004(7) 0.004(6) -0.013(7)
C12 0.062(10) 0.058(10) 0.028(8) -0.001(7) 0.002(7) -0.005(8)
C13 0.075(12) 0.055(10) 0.051(10) -0.032(8) 0.000(9) 0.009(9)
C14 0.054(9) 0.053(9) 0.036(9) 0.000(7) 0.003(7) -0.028(8)
C15 0.062(10) 0.043(9) 0.041(9) -0.008(7) 0.004(7) 0.001(8)
C16 0.039(8) 0.045(9) 0.050(10) -0.001(7) 0.000(7) -0.001(7)
C17 0.074(12) 0.046(9) 0.050(10) 0.006(8) -0.015(8) -0.019(9)
C18 0.065(12) 0.054(10) 0.082(14) -0.012(10) -0.034(10) 0.002(9)
C19 0.061(12) 0.062(11) 0.083(14) -0.025(11) -0.007(10) -0.005(10)
C20 0.058(10) 0.070(11) 0.039(9) 0.000(8) -0.006(8) -0.015(9)
O7 0.082(9) 0.083(9) 0.078(8) -0.008(6) -0.008(6) -0.023(7)
O7' 0.082(9) 0.083(9) 0.078(8) -0.008(6) -0.008(6) -0.023(7)

loop_
_atom_type_symbol
_atom_type_description
_atom_type_scat_dispersion_real
_atom_type_scat_dispersion_imag
_atom_type_scat_source
C C 0.0033 0.0016 'International Tables Vol C Tables 4.2.6.8 and 6.1.1.4'
H H 0.0000 0.0000 'International Tables Vol C Tables 4.2.6.8 and 6.1.1.4'
N N 0.0061 0.0033 'International Tables Vol C Tables 4.2.6.8 and 6.1.1.4'
O O 0.0106 0.0060 'International Tables Vol C Tables 4.2.6.8 and 6.1.1.4'
Ni Ni 0.3393 1.1124 'International Tables Vol C Tables 4.2.6.8 and 6.1.1.4'
Mo Mo -1.6832 0.6857 'International Tables Vol C Tables 4.2.6.8 and 6.1.1.4'

loop_
_geom_angle_atom_site_label_1
_geom_angle_atom_site_label_2
_geom_angle_atom_site_label_3
_geom_angle
_geom_angle_site_symmetry_1
_geom_angle_site_symmetry_3
O1 Mo1 O2 105.0(6) . .
O1 Mo1 O2' 91(2) . .
O2 Mo1 O2' 14(3) . .
O1 Mo1 O3 99.8(3) . .
O2 Mo1 O3 97.7(7) . .
O2' Mo1 O3 101(3) . .
O1 Mo1 O4 97.1(5) . .
O2 Mo1 O4 93.3(8) . .
O2' Mo1 O4 94(3) . .
O3 Mo1 O4 156.7(3) . .
O1 Mo1 O5 158.9(4) . .
O2 Mo1 O5 95.8(6) . .
O2' Mo1 O5 110(2) . .
O3 Mo1 O5 80.7(3) . .
O4 Mo1 O5 77.8(5) . .
O1 Mo1 N2 78.7(4) . 1_554
O2 Mo1 N2 170.2(8) . 1_554
O2' Mo1 N2 165(2) . 1_554
O3 Mo1 N2 90.6(3) . 1_554
O4 Mo1 N2 77.1(4) . 1_554
O5 Mo1 N2 80.3(4) . 1_554
O6 Mo2 O7 116.4(10) . .
O6 Mo2 O4 106.6(5) . 2_565
O7 Mo2 O4 104.6(11) . 2_565
O6 Mo2 O5 107.6(5) . .
O7 Mo2 O5 107.4(10) . .
O4 Mo2 O5 114.6(6) 2_565 .
O5 Mo2' O4 143.3(11) . 2_565
O5 Mo2' O7' 112(3) . .
O4 Mo2' O7' 104(3) 2_565 .
O5 Mo2' O6 97.3(8) . .
O4 Mo2' O6 94.8(8) 2_565 .
O7' Mo2' O6 80(3) . .
N1 Ni1 N1 180.000(1) . 2_675
N1 Ni1 O6 88.5(5) . 1_565
N1 Ni1 O6 91.5(5) 2_675 1_565
N1 Ni1 O6 91.5(5) . 2_665
N1 Ni1 O6 88.5(5) 2_675 2_665
O6 Ni1 O6 180.0(7) 1_565 2_665
N1 Ni1 O1 93.8(4) . 2_675
N1 Ni1 O1 86.2(4) 2_675 2_675
O6 Ni1 O1 85.0(4) 1_565 2_675
O6 Ni1 O1 95.0(4) 2_665 2_675
N1 Ni1 O1 86.2(4) . .
N1 Ni1 O1 93.8(4) 2_675 .
O6 Ni1 O1 95.0(4) 1_565 .
O6 Ni1 O1 85.0(4) 2_665 .
O1 Ni1 O1 180.0(5) 2_675 .
Mo1 O1 Ni1 171.2(6) . .
Mo1 O3 Mo1 180.00(7) . 2_665
Mo2' O4 Mo2 17.3(4) 2_565 2_565
Mo2' O4 Mo1 126.7(9) 2_565 .
Mo2 O4 Mo1 143.3(7) 2_565 .
Mo2' O5 Mo2 16.8(5) . .
Mo2' O5 Mo1 163.7(8) . .
Mo2 O5 Mo1 157.2(7) . .
Mo2 O6 Ni1 160.1(7) . 1_545
Mo2 O6 Mo2' 9.0(3) . .
Ni1 O6 Mo2' 160.4(7) 1_545 .
C5 N1 C1 114.4(14) . .
C5 N1 Ni1 125.1(12) . .
C1 N1 Ni1 119.6(11) . .
C14 N2 C13 118.3(14) . .
C14 N2 Mo1 127.9(11) . 1_556
C13 N2 Mo1 113.2(10) . 1_556
C18 N3 C19 116.0(16) . .
C6 N4 C10 115.0(14) . .
C2 C1 N1 125.7(15) . .
C1 C2 C3 120.2(16) . .
C2 C3 C4 116.6(14) . .
C2 C3 C6 121.8(15) . .
C4 C3 C6 121.4(14) . .
C5 C4 C3 119.2(16) . .
N1 C5 C4 123.9(17) . .
C7 C6 N4 120.6(14) . .
C7 C6 C3 118.0(13) . .
N4 C6 C3 121.4(15) . .
C6 C7 C8 121.0(13) . .
C9 C8 C7 119.8(14) . .
C9 C8 C16 119.6(12) . .
C7 C8 C16 120.6(13) . .
C10 C9 C8 122.3(13) . .
C9 C10 N4 121.2(13) . .
C9 C10 C11 119.3(13) . .
N4 C10 C11 119.5(14) . .
C12 C11 C15 117.1(14) . .
C12 C11 C10 119.3(13) . .
C15 C11 C10 123.6(14) . .
C11 C12 C13 120.9(15) . .
N2 C13 C12 121.1(14) . .
N2 C14 C15 122.5(15) . .
C14 C15 C11 119.9(14) . .
C20 C16 C17 115.2(15) . .
C20 C16 C8 122.4(14) . .
C17 C16 C8 122.4(14) . .
C18 C17 C16 117.5(17) . .
N3 C18 C17 125.7(18) . .
N3 C19 C20 123.8(18) . .
C19 C20 C16 121.2(16) . .

loop_
_geom_bond_atom_site_label_1
_geom_bond_atom_site_label_2
_geom_bond_distance
_geom_bond_site_symmetry_2
Mo1 O1 1.686(10) .
Mo1 O2 1.69(2) .
Mo1 O2' 1.74(9) .
Mo1 O3 1.8927(15) .
Mo1 O4 1.977(9) .
Mo1 O5 2.158(11) .
Mo1 N2 2.457(12) 1_554
Mo2 O6 1.662(13) .
Mo2 O7 1.66(3) .
Mo2 O4 1.862(10) 2_565
Mo2 O5 1.880(12) .
Mo2' O5 1.643(15) .
Mo2' O4 1.674(14) 2_565
Mo2' O7' 2.06(11) .
Mo2' O6 2.14(2) .
Ni1 N1 2.036(13) .
Ni1 N1 2.036(13) 2_675
Ni1 O6 2.041(11) 1_565
Ni1 O6 2.041(11) 2_665
Ni1 O1 2.186(10) 2_675
Ni1 O1 2.186(10) .
O3 Mo1 1.8927(15) 2_665
O4 Mo2' 1.674(14) 2_565
O4 Mo2 1.862(10) 2_565
O6 Ni1 2.041(11) 1_545
N1 C5 1.32(2) .
N1 C1 1.373(19) .
N2 C14 1.322(18) .
N2 C13 1.360(19) .
N2 Mo1 2.457(12) 1_556
N3 C18 1.30(2) .
N3 C19 1.32(2) .
N4 C6 1.428(18) .
N4 C10 1.440(18) .
C1 C2 1.34(2) .
C2 C3 1.353(19) .
C3 C4 1.42(2) .
C3 C6 1.50(2) .
C4 C5 1.39(2) .
C6 C7 1.34(2) .
C7 C8 1.368(17) .
C8 C9 1.343(18) .
C8 C16 1.48(2) .
C9 C10 1.310(19) .
C10 C11 1.513(19) .
C11 C12 1.36(2) .
C11 C15 1.400(19) .
C12 C13 1.40(2) .
C14 C15 1.39(2) .
C16 C20 1.39(2) .
C16 C17 1.42(2) .
C17 C18 1.40(2) .
C19 C20 1.36(2) .
